data_2244224
loop_
_publ_author_name
'Herbig, Marcus'
'B&#xf6;hme, Uwe'

_publ_section_title
;
 Two polymorphs of
 <i>N</i>,<i>N</i>'-diphenyl-2-[1-(propyl-amino)-ethyl-idene]propanedi-amide.
;
_journal_coeditor_code PK2679
_journal_issue 'Pt 4'
_journal_name_full 'Acta crystallographica. Section E, Crystallographic communications'
_journal_page_first 308
_journal_page_last 312
_journal_paper_doi 10.1107/S2056989023002141
_journal_volume 79
_journal_year 2023
_chemical_formula_iupac 'C20 H23 N3 O2'
_chemical_formula_moiety 'C20 H23 N3 O2'
_chemical_formula_sum 'C20 H23 N3 O2'
_chemical_formula_weight 337.41
_chemical_name_systematic
;
<i>N</i>,<i>N</i>'-Diphenyl-2-[1-(propylamino)ethylidene]propanediamide
;
_space_group_crystal_system tetragonal
_space_group_IT_number 88
_space_group_name_Hall '-I 4ad'
_space_group_name_H-M_alt 'I 41/a :2'
_atom_sites_solution_hydrogens mixed
_atom_sites_solution_primary direct
_audit_creation_method SHELXL-2018/3
_cell_angle_alpha 90
_cell_angle_beta 90
_cell_angle_gamma 90
_cell_formula_units_Z 16
_cell_length_a 27.7071(11)
_cell_length_b 27.7071(11)
_cell_length_c 9.4575(4)
_cell_measurement_reflns_used 23893
_cell_measurement_temperature 193(2)
_cell_measurement_theta_max 27.18
_cell_measurement_theta_min 2.71
_cell_volume 7260.4(5)
_computing_cell_refinement
;
X-AREA (Stoe, 2009)
;
_computing_data_collection
;
X-AREA (Stoe, 2009)
;
_computing_data_reduction
;
X-RED (Stoe, 2009)
;
_computing_molecular_graphics
;
ORTEP3 for Windows (Farrugia, 2012)
;
_computing_publication_material
;
SHELXL2018 (Sheldrick, 2015b)
;
_computing_structure_refinement
;
SHELXL2018 (Sheldrick, 2015b)
;
_computing_structure_solution
;
<i>SHELXT</i> (Sheldrick, 2015a)
;
_diffrn_ambient_temperature 193(2)
_diffrn_detector 'image plate (34 cm diameter)'
_diffrn_detector_area_resol_mean 6.67
_diffrn_measured_fraction_theta_full 0.999
_diffrn_measured_fraction_theta_max 0.988
_diffrn_measurement_device '2-circle goniometer'
_diffrn_measurement_device_type 'Stoe IPDS 2T'
_diffrn_measurement_method 'rotation method'
_diffrn_radiation_type MoK\a
_diffrn_radiation_wavelength 0.71073
_diffrn_reflns_av_R_equivalents 0.0423
_diffrn_reflns_av_unetI/netI 0.0241
_diffrn_reflns_limit_h_max 30
_diffrn_reflns_limit_h_min -34
_diffrn_reflns_limit_k_max 35
_diffrn_reflns_limit_k_min -34
_diffrn_reflns_limit_l_max 11
_diffrn_reflns_limit_l_min -12
_diffrn_reflns_number 23893
_diffrn_reflns_theta_full 25.242
_diffrn_reflns_theta_max 26.911
_diffrn_reflns_theta_min 2.709
_diffrn_source 'sealed X-ray tube, 12 x 0.4 mm long-fine focus'
_exptl_absorpt_coefficient_mu 0.081
_exptl_absorpt_correction_T_max 0.9799
_exptl_absorpt_correction_T_min 0.8437
_exptl_absorpt_correction_type integration
_exptl_absorpt_process_details
;
(X-RED; Stoe, 2009)
;
_exptl_crystal_colour Colourless
_exptl_crystal_density_diffrn 1.235
_exptl_crystal_description Prism
_exptl_crystal_F_000 2880
_exptl_crystal_size_max 0.490
_exptl_crystal_size_mid 0.350
_exptl_crystal_size_min 0.250
_refine_diff_density_max 0.245
_refine_diff_density_min -0.185
_refine_ls_extinction_method none
_refine_ls_goodness_of_fit_ref 1.067
_refine_ls_hydrogen_treatment mixed
_refine_ls_matrix_type full
_refine_ls_number_parameters 269
_refine_ls_number_reflns 3884
_refine_ls_number_restraints 69
_refine_ls_restrained_S_all 1.147
_refine_ls_R_factor_all 0.0851
_refine_ls_R_factor_gt 0.0516
_refine_ls_shift/su_max 0.001
_refine_ls_shift/su_mean 0.000
_refine_ls_structure_factor_coef Fsqd
_refine_ls_weighting_details 'w=1/[\s^2^(Fo^2^)+(0.0409P)^2^+6.4556P] where P=(Fo^2^+2Fc^2^)/3'
_refine_ls_weighting_scheme calc
_refine_ls_wR_factor_gt 0.1113
_refine_ls_wR_factor_ref 0.1321
_reflns_number_gt 2635
_reflns_number_total 3884
_reflns_threshold_expression 'I > 2\s(I)'
_cod_data_source_file pk2679sup1.cif
_cod_data_source_block II
_cod_depositor_comments 'Adding full bibliography for 2244223--2244224.cif.'
_cod_original_cell_volume 7260.4(7)
_cod_original_sg_symbol_H-M 'I 41/a'
_cod_database_code 2244224
_cod_database_fobs_code 2244224
_shelx_space_group_comment
;
The symmetry employed for this shelxl refinement is uniquely defined
by the following loop, which should always be used as a source of
symmetry information in preference to the above space-group names.
They are only intended as comments.
;
_shelx_estimated_absorpt_t_min 0.961
_shelx_estimated_absorpt_t_max 0.980

loop_
_space_group_symop_operation_xyz
'x, y, z'
'-y+3/4, x+1/4, z+1/4'
'-x+1/2, -y, z+1/2'
'y+3/4, -x+3/4, z+3/4'
'x+1/2, y+1/2, z+1/2'
'-y+5/4, x+3/4, z+3/4'
'-x+1, -y+1/2, z+1'
'y+5/4, -x+5/4, z+5/4'
'-x, -y, -z'
'y-3/4, -x-1/4, -z-1/4'
'x-1/2, y, -z-1/2'
'-y-3/4, x-3/4, -z-3/4'
'-x+1/2, -y+1/2, -z+1/2'
'y-1/4, -x+1/4, -z+1/4'
'x, y+1/2, -z'
'-y-1/4, x-1/4, -z-1/4'

loop_
_atom_site_type_symbol
_atom_site_label
_atom_site_fract_x
_atom_site_fract_y
_atom_site_fract_z
_atom_site_U_iso_or_equiv
_atom_site_adp_type
_atom_site_calc_flag
_atom_site_occupancy
_atom_site_disorder_assembly
_atom_site_disorder_group
C C1A 0.33034(19) 0.4509(2) 1.0073(5) 0.1009(15) Uani d 0.794(7) A 1
H H1A 0.345612 0.480495 1.042488 0.151 Uiso calc 0.794(7) A 1
H H1B 0.315992 0.433244 1.086538 0.151 Uiso calc 0.794(7) A 1
H H1C 0.305092 0.459356 0.939020 0.151 Uiso calc 0.794(7) A 1
C C2A 0.36613(16) 0.42112(13) 0.9393(4) 0.0792(12) Uani d 0.794(7) A 1
H H2A 0.349729 0.392523 0.898911 0.095 Uiso calc 0.794(7) A 1
H H2B 0.388915 0.409434 1.012267 0.095 Uiso calc 0.794(7) A 1
C C3A 0.39475(11) 0.44513(12) 0.8236(4) 0.0557(9) Uani d 0.794(7) A 1
H H3A 0.416173 0.421327 0.777213 0.067 Uiso calc 0.794(7) A 1
H H3B 0.372703 0.458651 0.751383 0.067 Uiso calc 0.794(7) A 1
C C1B 0.3142(5) 0.4689(5) 0.9652(16) 0.064(4) Uani d 0.206(7) A 2
H H1D 0.335316 0.489802 1.021394 0.095 Uiso calc 0.206(7) A 2
H H1E 0.294887 0.448625 1.028587 0.095 Uiso calc 0.206(7) A 2
H H1F 0.292641 0.488873 0.907398 0.095 Uiso calc 0.206(7) A 2
C C2B 0.3429(5) 0.4388(5) 0.8749(18) 0.082(4) Uani d 0.206(7) A 2
H H2C 0.334739 0.448684 0.777208 0.098 Uiso calc 0.206(7) A 2
H H2D 0.329972 0.405792 0.886790 0.098 Uiso calc 0.206(7) A 2
C C3B 0.3960(4) 0.4337(4) 0.8773(17) 0.060(4) Uani d 0.206(7) A 2
H H3C 0.406400 0.416664 0.790496 0.072 Uiso calc 0.206(7) A 2
H H3D 0.405204 0.413461 0.959305 0.072 Uiso calc 0.206(7) A 2
N N1 0.42335(7) 0.48356(7) 0.8871(2) 0.0554(5) Uani d 1 . .
H H1N 0.4203(8) 0.4899(8) 0.981(3) 0.062(7) Uiso d 1 . .
C C4 0.45371(7) 0.51141(7) 0.8148(2) 0.0489(5) Uani d 1 . .
C C5 0.47728(7) 0.55038(7) 0.8774(2) 0.0441(4) Uani d 1 . .
C C6 0.45777(9) 0.50023(10) 0.6592(2) 0.0673(6) Uani d 1 . .
H H6A 0.474937 0.469611 0.646512 0.101 Uiso calc 1 . .
H H6B 0.475621 0.526138 0.611807 0.101 Uiso calc 1 . .
H H6C 0.425402 0.497686 0.618089 0.101 Uiso calc 1 . .
C C7 0.51595(8) 0.57654(7) 0.8002(2) 0.0503(5) Uani d 1 . .
O O1 0.51926(7) 0.62093(5) 0.79818(17) 0.0724(5) Uani d 1 . .
N N2 0.54997(6) 0.54761(6) 0.73837(19) 0.0496(4) Uani d 1 . .
H H2N 0.5496(8) 0.5170(8) 0.764(2) 0.055(6) Uiso d 1 . .
C C8 0.59020(8) 0.56177(7) 0.6563(2) 0.0486(5) Uani d 1 . .
C C9 0.62718(8) 0.52880(9) 0.6397(2) 0.0607(6) Uani d 1 . .
H H9 0.625036 0.497964 0.683170 0.073 Uiso calc 1 . .
C C10 0.66752(9) 0.54064(11) 0.5594(3) 0.0747(7) Uani d 1 . .
H H10 0.692931 0.517901 0.548843 0.090 Uiso calc 1 . .
C C11 0.67088(10) 0.58508(11) 0.4952(3) 0.0752(7) Uani d 1 . .
H H11 0.698696 0.593338 0.441738 0.090 Uiso calc 1 . .
C C12 0.63374(11) 0.61724(9) 0.5093(3) 0.0758(8) Uani d 1 . .
H H12 0.635694 0.647678 0.463431 0.091 Uiso calc 1 . .
C C13 0.59336(10) 0.60625(8) 0.5892(3) 0.0660(6) Uani d 1 . .
H H13 0.567914 0.629032 0.598067 0.079 Uiso calc 1 . .
C C14 0.46565(7) 0.56580(6) 1.0214(2) 0.0409(4) Uani d 1 . .
O O2 0.43901(5) 0.54185(4) 1.10290(14) 0.0463(3) Uani d 1 . .
N N3 0.48566(6) 0.60834(6) 1.06502(18) 0.0480(4) Uani d 1 . .
H H3N 0.5014(9) 0.6240(9) 0.996(3) 0.069(7) Uiso d 1 . .
C C15 0.48675(7) 0.62908(7) 1.2011(2) 0.0441(4) Uani d 1 . .
C C16 0.51880(8) 0.66737(7) 1.2202(2) 0.0539(5) Uani d 1 . .
H H16 0.538506 0.677647 1.143708 0.065 Uiso calc 1 . .
C C17 0.52215(9) 0.69048(8) 1.3491(3) 0.0652(6) Uani d 1 . .
H H17 0.543793 0.716791 1.360352 0.078 Uiso calc 1 . .
C C18 0.49444(10) 0.67569(9) 1.4611(3) 0.0726(7) Uani d 1 . .
H H18 0.496925 0.691430 1.550003 0.087 Uiso calc 1 . .
C C19 0.46305(10) 0.63785(9) 1.4430(3) 0.0714(7) Uani d 1 . .
H H19 0.443956 0.627485 1.520741 0.086 Uiso calc 1 . .
C C20 0.45852(8) 0.61441(8) 1.3144(2) 0.0556(5) Uani d 1 . .
H H20 0.436309 0.588537 1.303791 0.067 Uiso calc 1 . .

loop_
_atom_site_aniso_label
_atom_site_aniso_U_11
_atom_site_aniso_U_22
_atom_site_aniso_U_33
_atom_site_aniso_U_12
_atom_site_aniso_U_13
_atom_site_aniso_U_23
C1A 0.092(3) 0.118(3) 0.093(3) -0.055(2) 0.009(2) -0.002(2)
C2A 0.0903(19) 0.0684(16) 0.0790(18) -0.0305(14) -0.0128(15) 0.0055(13)
C3A 0.0578(14) 0.0513(14) 0.0580(15) -0.0049(11) -0.0094(12) -0.0071(12)
C1B 0.060(4) 0.060(5) 0.071(5) -0.001(3) 0.005(3) 0.003(3)
C2B 0.081(5) 0.082(5) 0.084(5) -0.001(2) 0.000(2) -0.004(2)
C3B 0.060(4) 0.061(4) 0.059(4) -0.001(2) -0.002(2) -0.002(2)
N1 0.0518(10) 0.0524(10) 0.0620(12) -0.0028(8) -0.0085(9) -0.0123(9)
C4 0.0460(11) 0.0499(11) 0.0508(11) 0.0097(9) -0.0066(9) -0.0037(9)
C5 0.0471(11) 0.0411(10) 0.0440(10) 0.0058(8) -0.0026(9) 0.0001(8)
C6 0.0674(15) 0.0805(16) 0.0539(13) 0.0079(12) -0.0086(11) -0.0185(12)
C7 0.0650(13) 0.0431(11) 0.0428(10) 0.0069(9) 0.0047(10) 0.0027(9)
O1 0.1109(14) 0.0413(8) 0.0649(10) 0.0050(8) 0.0316(10) 0.0050(7)
N2 0.0557(10) 0.0402(9) 0.0528(10) 0.0032(7) 0.0092(8) 0.0039(8)
C8 0.0553(12) 0.0474(11) 0.0432(10) -0.0078(9) 0.0026(9) -0.0018(9)
C9 0.0566(13) 0.0656(14) 0.0598(13) 0.0030(11) 0.0044(11) 0.0078(11)
C10 0.0574(14) 0.094(2) 0.0726(16) 0.0023(13) 0.0121(13) 0.0023(15)
C11 0.0698(17) 0.0887(19) 0.0671(15) -0.0283(15) 0.0151(13) -0.0060(14)
C12 0.100(2) 0.0582(14) 0.0691(16) -0.0249(14) 0.0257(15) -0.0036(12)
C13 0.0837(17) 0.0497(12) 0.0646(14) -0.0042(11) 0.0186(13) 0.0022(11)
C14 0.0398(10) 0.0369(9) 0.0459(10) 0.0048(7) -0.0006(8) 0.0017(8)
O2 0.0458(7) 0.0411(7) 0.0521(8) -0.0017(6) 0.0064(6) -0.0013(6)
N3 0.0581(10) 0.0397(9) 0.0462(9) -0.0063(7) 0.0079(8) -0.0011(7)
C15 0.0453(10) 0.0369(10) 0.0501(11) 0.0060(8) 0.0033(9) -0.0027(8)
C16 0.0558(12) 0.0415(11) 0.0645(13) -0.0025(9) 0.0075(10) -0.0076(10)
C17 0.0664(15) 0.0504(12) 0.0789(16) -0.0022(11) 0.0022(13) -0.0192(12)
C18 0.0843(18) 0.0642(15) 0.0694(16) 0.0026(13) 0.0052(14) -0.0263(13)
C19 0.0795(17) 0.0749(16) 0.0598(14) -0.0014(13) 0.0221(13) -0.0151(13)
C20 0.0565(12) 0.0522(12) 0.0580(13) -0.0043(9) 0.0133(10) -0.0099(10)

loop_
_atom_type_symbol
_atom_type_description
_atom_type_scat_dispersion_real
_atom_type_scat_dispersion_imag
_atom_type_scat_source
C C 0.0033 0.0016 'International Tables Vol C Tables 4.2.6.8 and 6.1.1.4'
H H 0.0000 0.0000 'International Tables Vol C Tables 4.2.6.8 and 6.1.1.4'
N N 0.0061 0.0033 'International Tables Vol C Tables 4.2.6.8 and 6.1.1.4'
O O 0.0106 0.0060 'International Tables Vol C Tables 4.2.6.8 and 6.1.1.4'

loop_
_exptl_crystal_face_index_h
_exptl_crystal_face_index_k
_exptl_crystal_face_index_l
_exptl_crystal_face_perp_dist
30 23 7 0.2217
30 -1 2 0.3561
30 22 4 0.3512
28 -18 30 0.9806
-30 -14 -6 0.2011
-30 8 -2 0.4506
10 -30 -1 0.7079
-30 -9 -10 0.3841

loop_
_geom_angle_atom_site_label_1
_geom_angle_atom_site_label_2
_geom_angle_atom_site_label_3
_geom_angle_site_symmetry_1
_geom_angle_site_symmetry_3
_geom_angle
_geom_angle_publ_flag
C2A C1A H1A . . 109.5 ?
C2A C1A H1B . . 109.5 ?
H1A C1A H1B . . 109.5 ?
C2A C1A H1C . . 109.5 ?
H1A C1A H1C . . 109.5 ?
H1B C1A H1C . . 109.5 ?
C1A C2A C3A . . 115.7(3) ?
C1A C2A H2A . . 108.4 ?
C3A C2A H2A . . 108.4 ?
C1A C2A H2B . . 108.4 ?
C3A C2A H2B . . 108.4 ?
H2A C2A H2B . . 107.4 ?
N1 C3A C2A . . 108.1(3) ?
N1 C3A H3A . . 110.1 ?
C2A C3A H3A . . 110.1 ?
N1 C3A H3B . . 110.1 ?
C2A C3A H3B . . 110.1 ?
H3A C3A H3B . . 108.4 ?
C2B C1B H1D . . 109.5 ?
C2B C1B H1E . . 109.5 ?
H1D C1B H1E . . 109.5 ?
C2B C1B H1F . . 109.5 ?
H1D C1B H1F . . 109.5 ?
H1E C1B H1F . . 109.5 ?
C1B C2B C3B . . 126.9(13) ?
C1B C2B H2C . . 105.6 ?
C3B C2B H2C . . 105.6 ?
C1B C2B H2D . . 105.6 ?
C3B C2B H2D . . 105.6 ?
H2C C2B H2D . . 106.1 ?
C2B C3B N1 . . 113.2(10) ?
C2B C3B H3C . . 108.9 ?
N1 C3B H3C . . 108.9 ?
C2B C3B H3D . . 108.9 ?
N1 C3B H3D . . 108.9 ?
H3C C3B H3D . . 107.8 ?
C4 N1 C3A . . 123.8(2) ?
C4 N1 C3B . . 141.3(6) ?
C4 N1 H1N . . 116.8(15) ?
C3A N1 H1N . . 119.5(15) ?
C3B N1 H1N . . 100.4(16) ?
N1 C4 C5 . . 121.78(19) ?
N1 C4 C6 . . 115.5(2) ?
C5 C4 C6 . . 122.6(2) ?
C4 C5 C14 . . 121.24(18) ?
C4 C5 C7 . . 120.47(18) ?
C14 C5 C7 . . 118.27(17) ?
C4 C6 H6A . . 109.5 ?
C4 C6 H6B . . 109.5 ?
H6A C6 H6B . . 109.5 ?
C4 C6 H6C . . 109.5 ?
H6A C6 H6C . . 109.5 ?
H6B C6 H6C . . 109.5 ?
O1 C7 N2 . . 121.7(2) ?
O1 C7 C5 . . 123.24(19) ?
N2 C7 C5 . . 114.91(17) ?
C7 N2 C8 . . 127.97(18) ?
C7 N2 H2N . . 115.9(14) ?
C8 N2 H2N . . 115.3(14) ?
C9 C8 C13 . . 119.2(2) ?
C9 C8 N2 . . 117.63(18) ?
C13 C8 N2 . . 123.1(2) ?
C8 C9 C10 . . 120.2(2) ?
C8 C9 H9 . . 119.9 ?
C10 C9 H9 . . 119.9 ?
C11 C10 C9 . . 120.4(3) ?
C11 C10 H10 . . 119.8 ?
C9 C10 H10 . . 119.8 ?
C12 C11 C10 . . 119.3(2) ?
C12 C11 H11 . . 120.4 ?
C10 C11 H11 . . 120.4 ?
C11 C12 C13 . . 121.2(2) ?
C11 C12 H12 . . 119.4 ?
C13 C12 H12 . . 119.4 ?
C12 C13 C8 . . 119.7(2) ?
C12 C13 H13 . . 120.1 ?
C8 C13 H13 . . 120.1 ?
O2 C14 N3 . . 120.55(18) ?
O2 C14 C5 . . 123.10(17) ?
N3 C14 C5 . . 116.35(17) ?
C14 N3 C15 . . 129.51(17) ?
C14 N3 H3N . . 113.2(16) ?
C15 N3 H3N . . 117.2(16) ?
C20 C15 C16 . . 118.78(19) ?
C20 C15 N3 . . 125.00(18) ?
C16 C15 N3 . . 116.23(18) ?
C17 C16 C15 . . 120.7(2) ?
C17 C16 H16 . . 119.7 ?
C15 C16 H16 . . 119.7 ?
C18 C17 C16 . . 120.4(2) ?
C18 C17 H17 . . 119.8 ?
C16 C17 H17 . . 119.8 ?
C17 C18 C19 . . 119.2(2) ?
C17 C18 H18 . . 120.4 ?
C19 C18 H18 . . 120.4 ?
C18 C19 C20 . . 121.6(2) ?
C18 C19 H19 . . 119.2 ?
C20 C19 H19 . . 119.2 ?
C19 C20 C15 . . 119.3(2) ?
C19 C20 H20 . . 120.3 ?
C15 C20 H20 . . 120.3 ?

loop_
_geom_bond_atom_site_label_1
_geom_bond_atom_site_label_2
_geom_bond_site_symmetry_2
_geom_bond_distance
_geom_bond_publ_flag
C1A C2A . 1.442(6) ?
C1A H1A . 0.9800 ?
C1A H1B . 0.9800 ?
C1A H1C . 0.9800 ?
C2A C3A . 1.506(5) ?
C2A H2A . 0.9900 ?
C2A H2B . 0.9900 ?
C3A N1 . 1.457(3) ?
C3A H3A . 0.9900 ?
C3A H3B . 0.9900 ?
C1B C2B . 1.435(14) ?
C1B H1D . 0.9800 ?
C1B H1E . 0.9800 ?
C1B H1F . 0.9800 ?
C2B C3B . 1.477(14) ?
C2B H2C . 0.9900 ?
C2B H2D . 0.9900 ?
C3B N1 . 1.580(12) ?
C3B H3C . 0.9900 ?
C3B H3D . 0.9900 ?
N1 C4 . 1.331(3) y
N1 H1N . 0.91(2) ?
C4 C5 . 1.394(3) y
C4 C6 . 1.508(3) ?
C5 C14 . 1.463(3) ?
C5 C7 . 1.485(3) ?
C6 H6A . 0.9800 ?
C6 H6B . 0.9800 ?
C6 H6C . 0.9800 ?
C7 O1 . 1.234(2) y
C7 N2 . 1.369(3) y
N2 C8 . 1.414(3) ?
N2 H2N . 0.88(2) ?
C8 C9 . 1.382(3) ?
C8 C13 . 1.389(3) ?
C9 C10 . 1.390(3) ?
C9 H9 . 0.9500 ?
C10 C11 . 1.376(4) ?
C10 H10 . 0.9500 ?
C11 C12 . 1.368(4) ?
C11 H11 . 0.9500 ?
C12 C13 . 1.384(3) ?
C12 H12 . 0.9500 ?
C13 H13 . 0.9500 ?
C14 O2 . 1.257(2) y
C14 N3 . 1.366(2) y
N3 C15 . 1.410(3) ?
N3 H3N . 0.90(3) ?
C15 C20 . 1.387(3) ?
C15 C16 . 1.395(3) ?
C16 C17 . 1.380(3) ?
C16 H16 . 0.9500 ?
C17 C18 . 1.370(4) ?
C17 H17 . 0.9500 ?
C18 C19 . 1.373(4) ?
C18 H18 . 0.9500 ?
C19 C20 . 1.385(3) ?
C19 H19 . 0.9500 ?
C20 H20 . 0.9500 ?

loop_
_geom_hbond_atom_site_label_D
_geom_hbond_atom_site_label_H
_geom_hbond_atom_site_label_A
_geom_hbond_site_symmetry_A
_geom_hbond_distance_DH
_geom_hbond_distance_HA
_geom_hbond_distance_DA
_geom_hbond_angle_DHA
_geom_hbond_publ_flag
N1 H1N O2 . 0.91(2) 1.92(2) 2.638(2) 135(2) yes
N3 H3N O1 . 0.90(3) 1.94(3) 2.712(2) 144(2) yes
C6 H6B N2 . 0.98 2.46 2.968(3) 112.2 yes
C13 H13 O1 . 0.95 2.33 2.879(3) 115.9 yes
C20 H20 O2 . 0.95 2.30 2.887(3) 119.4 yes
N2 H2N O2 9_667 0.88(2) 2.08(2) 2.914(2) 157(2) yes
C9 H9 O2 9_667 0.95 2.91 3.622(3) 132.9 yes
C13 H13 Cg2 1_554 0.95 3.37 3.960(3) 122.2 yes

loop_
_geom_torsion_atom_site_label_1
_geom_torsion_atom_site_label_2
_geom_torsion_atom_site_label_3
_geom_torsion_atom_site_label_4
_geom_torsion_site_symmetry_1
_geom_torsion_site_symmetry_2
_geom_torsion_site_symmetry_3
_geom_torsion_site_symmetry_4
_geom_torsion
_geom_torsion_publ_flag
C1A C2A C3A N1 . . . . 65.0(4) y
C1B C2B C3B N1 . . . . -46(2) y
C2A C3A N1 C4 . . . . 178.5(3) ?
C2B C3B N1 C4 . . . . -116.6(12) ?
C3A N1 C4 C5 . . . . 174.5(2) ?
C3B N1 C4 C5 . . . . -166.6(8) ?
C3A N1 C4 C6 . . . . -1.1(3) ?
C3B N1 C4 C6 . . . . 17.9(9) ?
N1 C4 C5 C14 . . . . -7.0(3) ?
C6 C4 C5 C14 . . . . 168.25(18) ?
N1 C4 C5 C7 . . . . 171.42(18) ?
C6 C4 C5 C7 . . . . -13.4(3) ?
C4 C5 C7 O1 . . . . 136.4(2) ?
C14 C5 C7 O1 . . . . -45.1(3) ?
C4 C5 C7 N2 . . . . -47.7(3) ?
C14 C5 C7 N2 . . . . 130.73(19) ?
O1 C7 N2 C8 . . . . -5.4(3) ?
C5 C7 N2 C8 . . . . 178.67(19) ?
C7 N2 C8 C9 . . . . 161.2(2) ?
C7 N2 C8 C13 . . . . -20.8(3) ?
C13 C8 C9 C10 . . . . 1.6(3) ?
N2 C8 C9 C10 . . . . 179.6(2) ?
C8 C9 C10 C11 . . . . -0.4(4) ?
C9 C10 C11 C12 . . . . -1.0(4) ?
C10 C11 C12 C13 . . . . 1.3(4) ?
C11 C12 C13 C8 . . . . -0.2(4) ?
C9 C8 C13 C12 . . . . -1.3(4) ?
N2 C8 C13 C12 . . . . -179.3(2) ?
C4 C5 C14 O2 . . . . 9.5(3) ?
C7 C5 C14 O2 . . . . -168.94(17) ?
C4 C5 C14 N3 . . . . -170.85(17) ?
C7 C5 C14 N3 . . . . 10.7(2) ?
O2 C14 N3 C15 . . . . 9.3(3) ?
C5 C14 N3 C15 . . . . -170.35(18) ?
C14 N3 C15 C20 . . . . -14.1(3) ?
C14 N3 C15 C16 . . . . 166.21(19) ?
C20 C15 C16 C17 . . . . -0.4(3) ?
N3 C15 C16 C17 . . . . 179.2(2) ?
C15 C16 C17 C18 . . . . 0.9(4) ?
C16 C17 C18 C19 . . . . -0.5(4) ?
C17 C18 C19 C20 . . . . -0.3(4) ?
C18 C19 C20 C15 . . . . 0.7(4) ?
C16 C15 C20 C19 . . . . -0.3(3) ?
N3 C15 C20 C19 . . . . 180.0(2) ?
